data_4310406
loop_
_publ_author_name
'Rama Acharyya'
'Falguni Basuli'
'Ren-Zhang Wang'
'Thomas C. W. Mak'
'Samaresh Bhattacharya'

_publ_section_title
;
 Iridium(III) Complexes Formed by O-H and/Or C-H Activation of
 2-(Arylazo)phenols
;
_journal_name_full 'Inorganic Chemistry'
_journal_page_first 704
_journal_page_last 711
_journal_paper_doi 10.1021/ic034785w
_journal_volume 43
_journal_year 2004
_chemical_formula_sum 'C49 H40 Cl Ir N2 O P2'
_chemical_formula_weight 962.42
_chemical_name_systematic
; 
 ? 
;
_space_group_IT_number 2
_symmetry_cell_setting triclinic
_symmetry_space_group_name_Hall '-P 1'
_symmetry_space_group_name_H-M 'P -1'
_atom_sites_solution_hydrogens geom
_atom_sites_solution_primary direct
_atom_sites_solution_secondary difmap
_audit_creation_method SHELXL-97
_cell_angle_alpha 80.931(3)
_cell_angle_beta 86.527(3)
_cell_angle_gamma 76.068(3)
_cell_formula_units_Z 4
_cell_length_a 11.9489(14)
_cell_length_b 17.659(2)
_cell_length_c 21.253(3)
_cell_measurement_temperature 293(2)
_cell_volume 4297.0(9)
_computing_cell_refinement 'Bruker SMART'
_computing_data_collection 'Bruker SMART'
_computing_data_reduction 'Bruker SHELXTL'
_computing_molecular_graphics 'Bruker SHELXTL'
_computing_publication_material 'Bruker SHELXTL'
_computing_structure_refinement 'SHELXL-97 (Sheldrick, 1997)'
_computing_structure_solution 'SHELXS-97 (Sheldrick, 1990)'
_diffrn_ambient_temperature 293(2)
_diffrn_measured_fraction_theta_full 0.979
_diffrn_measured_fraction_theta_max 0.979
_diffrn_measurement_device_type 'CCD area detector'
_diffrn_measurement_method 'phi and omega scans'
_diffrn_radiation_monochromator graphite
_diffrn_radiation_source 'fine-focus sealed tube'
_diffrn_radiation_type MoK\a
_diffrn_radiation_wavelength 0.71073
_diffrn_reflns_av_R_equivalents 0.0549
_diffrn_reflns_av_sigmaI/netI 0.1846
_diffrn_reflns_limit_h_max 15
_diffrn_reflns_limit_h_min -15
_diffrn_reflns_limit_k_max 17
_diffrn_reflns_limit_k_min -23
_diffrn_reflns_limit_l_max 23
_diffrn_reflns_limit_l_min -28
_diffrn_reflns_number 29521
_diffrn_reflns_theta_full 28.05
_diffrn_reflns_theta_max 28.05
_diffrn_reflns_theta_min 1.43
_exptl_absorpt_coefficient_mu 3.282
_exptl_absorpt_correction_type none
_exptl_crystal_density_diffrn 1.488
_exptl_crystal_density_method 'not measured'
_exptl_crystal_F_000 1920
_exptl_crystal_size_max 0.42
_exptl_crystal_size_mid 0.30
_exptl_crystal_size_min 0.14
_refine_diff_density_max 1.101
_refine_diff_density_min -1.229
_refine_diff_density_rms 0.158
_refine_ls_extinction_method none
_refine_ls_goodness_of_fit_ref 0.885
_refine_ls_hydrogen_treatment mixed
_refine_ls_matrix_type full
_refine_ls_number_parameters 1015
_refine_ls_number_reflns 20441
_refine_ls_number_restraints 2
_refine_ls_restrained_S_all 0.885
_refine_ls_R_factor_all 0.1577
_refine_ls_R_factor_gt 0.0585
_refine_ls_shift/su_max 0.001
_refine_ls_shift/su_mean 0.000
_refine_ls_structure_factor_coef Fsqd
_refine_ls_weighting_details 'calc w=1/[\s^2^(Fo^2^)+(0.0322P)^2^+0.0000P] where P=(Fo^2^+2Fc^2^)/3'
_refine_ls_weighting_scheme calc
_refine_ls_wR_factor_gt 0.0923
_refine_ls_wR_factor_ref 0.1223
_reflns_number_gt 9289
_reflns_number_total 20441
_reflns_threshold_expression >2sigma(I)
_cod_data_source_file ic034785wsi20031028_080908.cif
_cod_data_source_block irs1
_cod_depositor_comments
;
The following automatic conversions were performed:
'_symmetry_cell_setting' value 'Triclinic' changed to 'triclinic'
according to '/home/saulius/struct/CIF-dictionaries/cif_core.dic'
dictionary named 'cif_core.dic' version 2.4.1 from 2010-06-29.

Automatic conversion script
Id: cif_fix_enum 1527 2010-12-29 10:47:43Z saulius 
;
_cod_database_code 4310406

loop_
_symmetry_equiv_pos_as_xyz
'x, y, z'
'-x, -y, -z'

loop_
_atom_site_label
_atom_site_type_symbol
_atom_site_fract_x
_atom_site_fract_y
_atom_site_fract_z
_atom_site_U_iso_or_equiv
_atom_site_adp_type
_atom_site_occupancy
_atom_site_symmetry_multiplicity
_atom_site_calc_flag
_atom_site_refinement_flags
_atom_site_disorder_assembly
_atom_site_disorder_group
Ir1 Ir 0.22219(3) 0.31992(2) 0.321300(16) 0.03402(11) Uani 1 1 d D . .
H1 H 0.244(7) 0.359(4) 0.264(3) 0.080 Uiso 1 1 d D . .
P1 P 0.4210(2) 0.29493(16) 0.32182(11) 0.0432(7) Uani 1 1 d . . .
C1 C 0.4777(7) 0.3695(6) 0.3507(4) 0.043(2) Uani 1 1 d . . .
C2 C 0.4453(8) 0.4448(7) 0.3197(5) 0.068(3) Uani 1 1 d . . .
H2A H 0.3997 0.4559 0.2839 0.081 Uiso 1 1 calc R . .
C3 C 0.4812(10) 0.5053(7) 0.3421(7) 0.088(4) Uani 1 1 d . . .
H3A H 0.4580 0.5567 0.3211 0.106 Uiso 1 1 calc R . .
C4 C 0.5480(10) 0.4913(8) 0.3928(6) 0.079(4) Uani 1 1 d . . .
H4A H 0.5695 0.5326 0.4072 0.095 Uiso 1 1 calc R . .
C5 C 0.5848(10) 0.4155(8) 0.4235(5) 0.071(3) Uani 1 1 d . . .
H5A H 0.6322 0.4052 0.4584 0.085 Uiso 1 1 calc R . .
C6 C 0.5512(8) 0.3548(6) 0.4023(5) 0.052(3) Uani 1 1 d . . .
H6A H 0.5777 0.3033 0.4225 0.063 Uiso 1 1 calc R . .
C7 C 0.4890(7) 0.2019(6) 0.3701(5) 0.049(3) Uani 1 1 d . . .
C8 C 0.4602(8) 0.1898(6) 0.4346(5) 0.061(3) Uani 1 1 d . . .
H8A H 0.4074 0.2294 0.4519 0.073 Uiso 1 1 calc R . .
C9 C 0.5075(11) 0.1206(8) 0.4738(6) 0.090(4) Uani 1 1 d . . .
H9A H 0.4868 0.1141 0.5169 0.108 Uiso 1 1 calc R . .
C10 C 0.5859(14) 0.0609(10) 0.4485(10) 0.127(8) Uani 1 1 d . . .
H10A H 0.6203 0.0144 0.4742 0.153 Uiso 1 1 calc R . .
C11 C 0.6107(14) 0.0724(9) 0.3855(10) 0.131(7) Uani 1 1 d . . .
H11A H 0.6605 0.0314 0.3682 0.157 Uiso 1 1 calc R . .
C12 C 0.5667(9) 0.1416(7) 0.3446(6) 0.075(4) Uani 1 1 d . . .
H12A H 0.5885 0.1474 0.3017 0.089 Uiso 1 1 calc R . .
C13 C 0.4892(8) 0.2890(6) 0.2433(5) 0.056(3) Uani 1 1 d . . .
C14 C 0.4435(10) 0.2641(7) 0.1957(5) 0.075(4) Uani 1 1 d . . .
H14A H 0.3724 0.2511 0.2025 0.090 Uiso 1 1 calc R . .
C15 C 0.4998(12) 0.2576(8) 0.1373(6) 0.098(5) Uani 1 1 d . . .
H15A H 0.4639 0.2424 0.1054 0.117 Uiso 1 1 calc R . .
C16 C 0.6013(13) 0.2720(9) 0.1256(7) 0.107(5) Uani 1 1 d . . .
H16A H 0.6387 0.2643 0.0866 0.129 Uiso 1 1 calc R . .
C17 C 0.6538(12) 0.2990(11) 0.1715(8) 0.145(7) Uani 1 1 d . . .
H17A H 0.7237 0.3134 0.1627 0.174 Uiso 1 1 calc R . .
C18 C 0.5991(10) 0.3039(9) 0.2310(6) 0.103(5) Uani 1 1 d . . .
H18A H 0.6363 0.3174 0.2633 0.123 Uiso 1 1 calc R . .
P2 P 0.0330(2) 0.36614(14) 0.28938(11) 0.0371(6) Uani 1 1 d . . .
C19 C -0.0593(7) 0.3058(6) 0.3303(4) 0.044(2) Uani 1 1 d . . .
C20 C -0.0945(9) 0.2509(7) 0.3009(6) 0.071(3) Uani 1 1 d . . .
H20A H -0.0795 0.2493 0.2576 0.085 Uiso 1 1 calc R . .
C21 C -0.1529(10) 0.1979(7) 0.3367(7) 0.083(4) Uani 1 1 d . . .
H21A H -0.1759 0.1613 0.3166 0.100 Uiso 1 1 calc R . .
C22 C -0.1767(9) 0.1986(8) 0.3996(7) 0.078(4) Uani 1 1 d . . .
H22A H -0.2155 0.1630 0.4226 0.094 Uiso 1 1 calc R . .
C23 C -0.1420(10) 0.2535(8) 0.4292(5) 0.071(3) Uani 1 1 d . . .
H23A H -0.1574 0.2552 0.4725 0.085 Uiso 1 1 calc R . .
C24 C -0.0845(8) 0.3054(6) 0.3941(5) 0.053(3) Uani 1 1 d . . .
H24A H -0.0617 0.3418 0.4146 0.064 Uiso 1 1 calc R . .
C25 C -0.0366(8) 0.4670(5) 0.2998(4) 0.041(2) Uani 1 1 d . . .
C26 C -0.1495(8) 0.4912(6) 0.3225(4) 0.046(3) Uani 1 1 d . . .
H26A H -0.1934 0.4543 0.3356 0.055 Uiso 1 1 calc R . .
C27 C -0.1962(9) 0.5706(6) 0.3256(4) 0.054(3) Uani 1 1 d . . .
H27A H -0.2724 0.5870 0.3393 0.065 Uiso 1 1 calc R . .
C28 C -0.1306(10) 0.6256(6) 0.3084(5) 0.067(3) Uani 1 1 d . . .
H28A H -0.1609 0.6783 0.3127 0.080 Uiso 1 1 calc R . .
C29 C -0.0199(9) 0.6015(7) 0.2849(5) 0.074(3) Uani 1 1 d . . .
H29A H 0.0241 0.6383 0.2717 0.088 Uiso 1 1 calc R . .
C30 C 0.0258(8) 0.5225(6) 0.2808(4) 0.053(3) Uani 1 1 d . . .
H30A H 0.1006 0.5068 0.2648 0.063 Uiso 1 1 calc R . .
C31 C 0.0130(8) 0.3673(5) 0.2050(4) 0.042(2) Uani 1 1 d . . .
C32 C -0.0841(12) 0.4129(10) 0.1765(6) 0.162(9) Uani 1 1 d . . .
H32A H -0.1416 0.4418 0.2005 0.195 Uiso 1 1 calc R . .
C33 C -0.0980(14) 0.4166(11) 0.1109(7) 0.178(10) Uani 1 1 d . . .
H33A H -0.1648 0.4484 0.0921 0.213 Uiso 1 1 calc R . .
C34 C -0.0190(13) 0.3762(8) 0.0751(6) 0.101(5) Uani 1 1 d . . .
H34A H -0.0292 0.3799 0.0316 0.122 Uiso 1 1 calc R . .
C35 C 0.0753(11) 0.3304(9) 0.1024(5) 0.108(5) Uani 1 1 d . . .
H35A H 0.1314 0.3010 0.0779 0.130 Uiso 1 1 calc R . .
C36 C 0.0914(10) 0.3257(7) 0.1673(5) 0.084(4) Uani 1 1 d . . .
H36A H 0.1584 0.2929 0.1852 0.101 Uiso 1 1 calc R . .
O1 O 0.2367(5) 0.2155(4) 0.2762(3) 0.0470(17) Uani 1 1 d . . .
N1 N 0.1683(6) 0.2598(5) 0.4533(3) 0.044(2) Uani 1 1 d . . .
N2 N 0.1914(6) 0.2416(4) 0.3974(3) 0.0397(19) Uani 1 1 d . . .
Cl1 Cl 0.1764(3) 0.59140(17) 0.45414(15) 0.0814(9) Uani 1 1 d . . .
C37 C 0.1969(7) 0.3851(6) 0.3927(4) 0.038(2) Uani 1 1 d . . .
C38 C 0.2000(7) 0.4626(6) 0.3973(4) 0.048(3) Uani 1 1 d . . .
H38A H 0.2209 0.4942 0.3614 0.058 Uiso 1 1 calc R . .
C39 C 0.1731(7) 0.4940(6) 0.4533(5) 0.047(3) Uani 1 1 d . . .
C40 C 0.1462(8) 0.4475(6) 0.5097(4) 0.055(3) Uani 1 1 d . . .
H40A H 0.1299 0.4688 0.5474 0.066 Uiso 1 1 calc R . .
C41 C 0.1444(8) 0.3716(6) 0.5082(4) 0.050(3) Uani 1 1 d . . .
H41A H 0.1253 0.3409 0.5451 0.061 Uiso 1 1 calc R . .
C42 C 0.1707(8) 0.3385(6) 0.4519(4) 0.046(3) Uani 1 1 d . . .
C43 C 0.1933(7) 0.1656(5) 0.3837(4) 0.040(2) Uani 1 1 d . . .
C44 C 0.2191(8) 0.1571(6) 0.3194(5) 0.045(3) Uani 1 1 d . . .
C45 C 0.2227(8) 0.0811(6) 0.3023(4) 0.050(3) Uani 1 1 d . . .
H45A H 0.2394 0.0726 0.2604 0.060 Uiso 1 1 calc R . .
C46 C 0.2018(8) 0.0208(6) 0.3470(5) 0.060(3) Uani 1 1 d . . .
H46A H 0.2059 -0.0282 0.3349 0.072 Uiso 1 1 calc R . .
C47 C 0.1748(9) 0.0314(6) 0.4100(5) 0.061(3) Uani 1 1 d . . .
C48 C 0.1730(8) 0.1038(6) 0.4280(5) 0.057(3) Uani 1 1 d . . .
H48A H 0.1580 0.1109 0.4704 0.068 Uiso 1 1 calc R . .
C49 C 0.1509(10) -0.0382(6) 0.4588(5) 0.091(4) Uani 1 1 d . . .
H49A H 0.1334 -0.0214 0.4999 0.137 Uiso 1 1 calc R . .
H49B H 0.2179 -0.0813 0.4616 0.137 Uiso 1 1 calc R . .
H49C H 0.0867 -0.0549 0.4453 0.137 Uiso 1 1 calc R . .
Ir2 Ir 0.26007(3) -0.16394(2) 0.186154(16) 0.03376(11) Uani 1 1 d D . .
H2 H 0.229(7) -0.123(4) 0.234(3) 0.080 Uiso 1 1 d D . .
P3 P 0.4512(2) -0.19233(14) 0.21420(10) 0.0357(6) Uani 1 1 d . . .
C51 C 0.5167(7) -0.1091(5) 0.2025(4) 0.035(2) Uani 1 1 d . . .
C52 C 0.6181(8) -0.1044(6) 0.1688(4) 0.050(3) Uani 1 1 d . . .
H52A H 0.6578 -0.1470 0.1494 0.060 Uiso 1 1 calc R . .
C53 C 0.6616(10) -0.0379(8) 0.1634(5) 0.071(4) Uani 1 1 d . . .
H53A H 0.7292 -0.0365 0.1396 0.085 Uiso 1 1 calc R . .
C54 C 0.6090(11) 0.0246(7) 0.1914(6) 0.074(4) Uani 1 1 d . . .
H54A H 0.6388 0.0693 0.1867 0.089 Uiso 1 1 calc R . .
C55 C 0.5088(10) 0.0213(7) 0.2275(6) 0.076(4) Uani 1 1 d . . .
H55A H 0.4719 0.0636 0.2481 0.092 Uiso 1 1 calc R . .
C56 C 0.4635(9) -0.0450(6) 0.2330(5) 0.060(3) Uani 1 1 d . . .
H56A H 0.3967 -0.0466 0.2574 0.072 Uiso 1 1 calc R . .
C57 C 0.5409(7) -0.2661(6) 0.1705(4) 0.043(2) Uani 1 1 d . . .
C58 C 0.5552(7) -0.2502(6) 0.1042(4) 0.047(3) Uani 1 1 d . . .
H58A H 0.5274 -0.1992 0.0834 0.056 Uiso 1 1 calc R . .
C59 C 0.6091(8) -0.3081(7) 0.0697(5) 0.064(3) Uani 1 1 d . . .
H59A H 0.6205 -0.2960 0.0260 0.077 Uiso 1 1 calc R . .
C60 C 0.6457(10) -0.3826(8) 0.0987(6) 0.081(4) Uani 1 1 d . . .
H60A H 0.6816 -0.4218 0.0747 0.098 Uiso 1 1 calc R . .
C61 C 0.6309(10) -0.4017(6) 0.1629(6) 0.083(4) Uani 1 1 d . . .
H61A H 0.6569 -0.4535 0.1825 0.100 Uiso 1 1 calc R . .
C62 C 0.5763(9) -0.3429(7) 0.1993(5) 0.067(3) Uani 1 1 d . . .
H62A H 0.5640 -0.3559 0.2429 0.081 Uiso 1 1 calc R . .
C63 C 0.4795(8) -0.2314(5) 0.2979(4) 0.042(2) Uani 1 1 d . . .
C64 C 0.5808(9) -0.2277(6) 0.3241(5) 0.058(3) Uani 1 1 d . . .
H64A H 0.6336 -0.2046 0.2988 0.070 Uiso 1 1 calc R . .
C65 C 0.6058(10) -0.2584(7) 0.3887(5) 0.070(3) Uani 1 1 d . . .
H65A H 0.6735 -0.2550 0.4063 0.084 Uiso 1 1 calc R . .
C66 C 0.5287(11) -0.2926(7) 0.4241(5) 0.071(3) Uani 1 1 d . . .
H66A H 0.5444 -0.3145 0.4663 0.086 Uiso 1 1 calc R . .
C67 C 0.4293(11) -0.2952(7) 0.3988(5) 0.078(4) Uani 1 1 d . . .
H67A H 0.3769 -0.3183 0.4243 0.094 Uiso 1 1 calc R . .
C68 C 0.4032(9) -0.2651(6) 0.3372(5) 0.061(3) Uani 1 1 d . . .
H68A H 0.3333 -0.2674 0.3214 0.073 Uiso 1 1 calc R . .
P4 P 0.0615(2) -0.12383(15) 0.18791(11) 0.0388(6) Uani 1 1 d . . .
C69 C -0.0100(7) -0.1753(6) 0.1405(4) 0.041(2) Uani 1 1 d . . .
C70 C -0.0760(8) -0.2251(6) 0.1675(4) 0.048(3) Uani 1 1 d . . .
H70A H -0.0890 -0.2304 0.2114 0.057 Uiso 1 1 calc R . .
C71 C -0.1251(9) -0.2688(6) 0.1325(6) 0.067(3) Uani 1 1 d . . .
H71A H -0.1689 -0.3034 0.1519 0.081 Uiso 1 1 calc R . .
C72 C -0.1051(9) -0.2578(8) 0.0666(6) 0.080(4) Uani 1 1 d . . .
H72A H -0.1391 -0.2836 0.0409 0.096 Uiso 1 1 calc R . .
C73 C -0.0368(10) -0.2098(9) 0.0398(6) 0.091(4) Uani 1 1 d . . .
H73A H -0.0220 -0.2051 -0.0039 0.109 Uiso 1 1 calc R . .
C74 C 0.0113(9) -0.1679(7) 0.0755(5) 0.070(3) Uani 1 1 d . . .
H74A H 0.0576 -0.1350 0.0561 0.084 Uiso 1 1 calc R . .
C75 C -0.0059(8) -0.1387(5) 0.2673(4) 0.042(2) Uani 1 1 d . . .
C76 C 0.0509(9) -0.1912(7) 0.3157(5) 0.071(4) Uani 1 1 d . . .
H76A H 0.1267 -0.2181 0.3090 0.085 Uiso 1 1 calc R . .
C77 C -0.0026(10) -0.2056(7) 0.3752(5) 0.076(4) Uani 1 1 d . . .
H77A H 0.0381 -0.2418 0.4073 0.092 Uiso 1 1 calc R . .
C78 C -0.1116(11) -0.1680(7) 0.3868(5) 0.073(4) Uani 1 1 d . . .
H78A H -0.1472 -0.1778 0.4264 0.088 Uiso 1 1 calc R . .
C79 C -0.1689(10) -0.1151(8) 0.3390(6) 0.088(4) Uani 1 1 d . . .
H79A H -0.2442 -0.0878 0.3466 0.106 Uiso 1 1 calc R . .
C80 C -0.1183(9) -0.1009(7) 0.2798(5) 0.076(4) Uani 1 1 d . . .
H80A H -0.1604 -0.0653 0.2479 0.091 Uiso 1 1 calc R . .
C81 C 0.0054(7) -0.0191(6) 0.1624(4) 0.044(3) Uani 1 1 d . . .
C82 C 0.0344(10) 0.0311(7) 0.1974(5) 0.075(4) Uani 1 1 d . . .
H82A H 0.0788 0.0104 0.2333 0.090 Uiso 1 1 calc R . .
C83 C -0.0009(11) 0.1135(7) 0.1807(7) 0.093(4) Uani 1 1 d . . .
H83A H 0.0224 0.1463 0.2049 0.112 Uiso 1 1 calc R . .
C84 C -0.0679(10) 0.1452(8) 0.1303(6) 0.079(4) Uani 1 1 d . . .
H84A H -0.0914 0.1996 0.1191 0.095 Uiso 1 1 calc R . .
C85 C -0.1011(10) 0.0948(8) 0.0955(6) 0.072(4) Uani 1 1 d . . .
H85A H -0.1497 0.1156 0.0613 0.087 Uiso 1 1 calc R . .
C86 C -0.0639(8) 0.0153(6) 0.1104(5) 0.059(3) Uani 1 1 d . . .
H86A H -0.0853 -0.0170 0.0851 0.071 Uiso 1 1 calc R . .
O2 O 0.2477(5) -0.2826(4) 0.2290(3) 0.0439(16) Uani 1 1 d . . .
N3 N 0.3040(6) -0.1843(5) 0.0524(3) 0.044(2) Uani 1 1 d . . .
N4 N 0.2846(6) -0.2195(5) 0.1087(3) 0.0391(19) Uani 1 1 d . . .
Cl2 Cl 0.3197(3) 0.14367(19) 0.06423(16) 0.1058(12) Uani 1 1 d . . .
C87 C 0.2817(8) -0.0773(6) 0.1155(4) 0.044(2) Uani 1 1 d . . .
C88 C 0.2853(8) 0.0019(6) 0.1152(4) 0.052(3) Uani 1 1 d . . .
H88A H 0.2680 0.0241 0.1525 0.063 Uiso 1 1 calc R . .
C89 C 0.3138(9) 0.0465(6) 0.0606(5) 0.063(3) Uani 1 1 d . . .
C90 C 0.3362(10) 0.0183(7) 0.0047(5) 0.071(3) Uani 1 1 d . . .
H90A H 0.3543 0.0503 -0.0317 0.085 Uiso 1 1 calc R . .
C91 C 0.3319(9) -0.0588(6) 0.0019(5) 0.060(3) Uani 1 1 d . . .
H91A H 0.3460 -0.0791 -0.0363 0.072 Uiso 1 1 calc R . .
C92 C 0.3059(8) -0.1053(6) 0.0575(4) 0.048(3) Uani 1 1 d . . .
C93 C 0.2821(8) -0.2992(6) 0.1195(4) 0.041(2) Uani 1 1 d . . .
C94 C 0.2637(8) -0.3281(6) 0.1854(5) 0.045(3) Uani 1 1 d . . .
C95 C 0.2636(8) -0.4091(6) 0.1981(5) 0.050(3) Uani 1 1 d . . .
H95A H 0.2516 -0.4323 0.2396 0.059 Uiso 1 1 calc R . .
C96 C 0.2812(10) -0.4543(7) 0.1489(6) 0.083(4) Uani 1 1 d . . .
H96A H 0.2806 -0.5074 0.1587 0.100 Uiso 1 1 calc R . .
C97 C 0.2995(10) -0.4246(7) 0.0869(5) 0.070(3) Uani 1 1 d . . .
C98 C 0.2958(9) -0.3475(7) 0.0724(5) 0.063(3) Uani 1 1 d . . .
H98A H 0.3024 -0.3257 0.0300 0.075 Uiso 1 1 calc R . .
C99 C 0.3166(12) -0.4836(7) 0.0368(6) 0.113(5) Uani 1 1 d . . .
H99A H 0.3298 -0.4566 -0.0049 0.170 Uiso 1 1 calc R . .
H99B H 0.2487 -0.5036 0.0366 0.170 Uiso 1 1 calc R . .
H99C H 0.3818 -0.5267 0.0480 0.170 Uiso 1 1 calc R . .

loop_
_atom_site_aniso_label
_atom_site_aniso_U_11
_atom_site_aniso_U_22
_atom_site_aniso_U_33
_atom_site_aniso_U_23
_atom_site_aniso_U_13
_atom_site_aniso_U_12
Ir1 0.0335(2) 0.0384(3) 0.0303(2) -0.00551(17) -0.00133(17) -0.00825(18)
P1 0.0347(14) 0.0520(18) 0.0421(16) -0.0076(12) -0.0034(12) -0.0077(13)
C1 0.034(5) 0.045(7) 0.047(6) -0.004(5) 0.003(5) -0.007(5)
C2 0.050(7) 0.056(8) 0.098(9) 0.005(7) -0.018(6) -0.019(6)
C3 0.073(9) 0.050(9) 0.135(13) 0.013(8) -0.012(9) -0.018(7)
C4 0.072(9) 0.078(10) 0.105(11) -0.025(8) 0.008(8) -0.046(8)
C5 0.072(8) 0.089(11) 0.062(8) -0.011(7) -0.014(6) -0.035(8)
C6 0.058(7) 0.056(7) 0.048(7) -0.011(5) 0.006(5) -0.023(6)
C7 0.029(5) 0.059(7) 0.066(7) -0.012(6) -0.013(5) -0.017(5)
C8 0.051(7) 0.040(7) 0.089(9) 0.014(6) -0.016(6) -0.015(5)
C9 0.086(10) 0.072(10) 0.107(11) 0.035(8) -0.048(8) -0.032(8)
C10 0.081(12) 0.080(13) 0.20(2) 0.059(14) -0.056(14) -0.015(9)
C11 0.117(14) 0.044(10) 0.23(2) -0.016(12) -0.055(16) -0.001(9)
C12 0.068(8) 0.053(8) 0.104(10) -0.036(7) 0.001(7) -0.002(7)
C13 0.039(6) 0.070(8) 0.058(7) -0.009(6) 0.004(5) -0.011(6)
C14 0.064(8) 0.113(11) 0.061(8) -0.027(7) 0.016(7) -0.040(8)
C15 0.100(11) 0.145(14) 0.063(9) -0.042(8) 0.028(8) -0.048(10)
C16 0.099(12) 0.154(16) 0.086(11) -0.038(10) 0.035(9) -0.057(11)
C17 0.084(11) 0.26(2) 0.125(15) -0.078(15) 0.049(11) -0.091(13)
C18 0.060(8) 0.197(17) 0.067(9) -0.058(9) 0.015(7) -0.042(9)
P2 0.0366(14) 0.0440(16) 0.0307(14) -0.0048(11) -0.0025(11) -0.0095(12)
C19 0.036(5) 0.054(7) 0.040(6) -0.020(5) -0.004(5) -0.001(5)
C20 0.069(8) 0.072(9) 0.075(9) -0.026(7) 0.004(7) -0.018(7)
C21 0.093(10) 0.060(9) 0.112(12) -0.014(8) -0.003(9) -0.047(8)
C22 0.044(7) 0.097(11) 0.095(11) 0.015(8) 0.005(7) -0.039(7)
C23 0.076(9) 0.084(10) 0.051(8) 0.002(7) 0.003(6) -0.024(8)
C24 0.049(6) 0.045(7) 0.065(7) -0.004(5) -0.010(5) -0.009(5)
C25 0.051(6) 0.036(6) 0.037(6) -0.006(4) -0.004(5) -0.010(5)
C26 0.040(6) 0.057(7) 0.039(6) -0.007(5) 0.001(5) -0.008(5)
C27 0.048(7) 0.051(7) 0.051(7) 0.001(5) 0.006(5) 0.003(6)
C28 0.074(8) 0.044(7) 0.065(8) -0.002(6) 0.007(6) 0.013(6)
C29 0.058(8) 0.061(9) 0.096(9) 0.005(7) 0.009(7) -0.017(7)
C30 0.042(6) 0.035(6) 0.076(8) 0.004(5) 0.004(5) -0.009(5)
C31 0.039(6) 0.038(6) 0.045(6) -0.002(5) -0.004(5) -0.004(5)
C32 0.138(13) 0.24(2) 0.049(8) -0.068(10) -0.042(9) 0.107(13)
C33 0.160(15) 0.24(2) 0.057(10) -0.041(11) -0.057(10) 0.121(15)
C34 0.133(13) 0.113(12) 0.043(8) -0.014(7) -0.033(8) 0.011(10)
C35 0.093(10) 0.174(15) 0.038(7) -0.045(8) 0.000(7) 0.025(10)
C36 0.075(8) 0.102(10) 0.056(8) -0.032(7) -0.018(6) 0.036(8)
O1 0.052(4) 0.045(4) 0.046(4) -0.014(3) 0.004(3) -0.012(3)
N1 0.052(5) 0.044(5) 0.032(5) -0.006(4) -0.004(4) -0.001(4)
N2 0.041(5) 0.042(5) 0.035(5) -0.004(4) -0.008(4) -0.005(4)
Cl1 0.102(2) 0.055(2) 0.099(2) -0.0327(17) -0.0063(19) -0.0249(18)
C37 0.034(5) 0.044(6) 0.035(5) 0.000(4) -0.007(4) -0.006(5)
C38 0.043(6) 0.053(7) 0.050(7) 0.001(5) -0.001(5) -0.020(5)
C39 0.039(6) 0.066(7) 0.044(6) -0.036(5) -0.008(5) -0.006(5)
C40 0.062(7) 0.066(8) 0.033(6) -0.021(5) -0.002(5) -0.003(6)
C41 0.069(7) 0.045(7) 0.033(6) -0.003(5) -0.004(5) -0.004(6)
C42 0.042(6) 0.061(8) 0.037(6) -0.006(5) -0.015(5) -0.014(5)
C43 0.040(6) 0.035(6) 0.043(6) 0.001(5) -0.005(5) -0.010(5)
C44 0.040(6) 0.046(7) 0.047(7) -0.010(5) -0.005(5) -0.003(5)
C45 0.063(7) 0.044(7) 0.038(6) -0.019(5) -0.004(5) 0.006(5)
C46 0.077(8) 0.058(8) 0.045(7) -0.034(6) 0.004(6) 0.001(6)
C47 0.079(8) 0.044(7) 0.062(8) -0.003(6) -0.013(6) -0.018(6)
C48 0.068(7) 0.050(7) 0.048(7) 0.006(5) -0.003(5) -0.012(6)
C49 0.132(12) 0.046(8) 0.096(10) 0.005(7) -0.010(8) -0.030(8)
Ir2 0.0334(2) 0.0371(2) 0.0315(2) -0.00392(17) -0.00246(17) -0.01000(18)
P3 0.0363(14) 0.0382(15) 0.0323(14) -0.0035(11) -0.0032(11) -0.0088(12)
C51 0.032(5) 0.032(6) 0.038(5) 0.007(4) -0.006(4) -0.005(4)
C52 0.049(6) 0.052(7) 0.053(7) -0.010(5) -0.004(5) -0.016(5)
C53 0.069(8) 0.103(11) 0.053(8) 0.002(7) 0.001(6) -0.051(8)
C54 0.079(9) 0.059(9) 0.094(10) -0.002(7) -0.025(8) -0.035(7)
C55 0.065(8) 0.044(8) 0.122(11) -0.025(7) -0.023(8) -0.004(7)
C56 0.059(7) 0.048(7) 0.080(8) -0.020(6) -0.007(6) -0.019(6)
C57 0.036(5) 0.051(7) 0.039(6) -0.003(5) -0.008(4) -0.006(5)
C58 0.042(6) 0.051(7) 0.048(6) -0.014(5) -0.002(5) -0.007(5)
C59 0.054(7) 0.074(9) 0.060(8) -0.018(7) -0.003(6) -0.001(6)
C60 0.084(9) 0.087(11) 0.075(9) -0.053(8) 0.005(8) 0.000(8)
C61 0.122(11) 0.030(7) 0.085(10) -0.013(6) 0.009(8) 0.006(7)
C62 0.075(8) 0.064(9) 0.058(7) -0.011(6) 0.000(6) -0.008(7)
C63 0.041(6) 0.032(6) 0.048(6) -0.010(4) -0.005(5) 0.003(5)
C64 0.059(7) 0.068(8) 0.045(7) 0.008(5) -0.002(5) -0.022(6)
C65 0.072(8) 0.077(9) 0.059(8) 0.000(6) -0.024(6) -0.016(7)
C66 0.102(10) 0.077(9) 0.040(7) 0.009(6) -0.016(7) -0.038(8)
C67 0.097(10) 0.106(11) 0.038(7) 0.008(6) 0.000(6) -0.047(8)
C68 0.056(7) 0.088(9) 0.042(7) 0.004(6) -0.005(5) -0.034(6)
P4 0.0373(14) 0.0483(17) 0.0316(14) -0.0073(11) -0.0013(11) -0.0106(12)
C69 0.028(5) 0.053(7) 0.040(6) -0.011(5) 0.003(4) -0.003(5)
C70 0.057(7) 0.047(7) 0.041(6) -0.012(5) -0.001(5) -0.011(5)
C71 0.068(8) 0.072(9) 0.075(9) -0.026(7) 0.006(7) -0.034(7)
C72 0.058(8) 0.114(12) 0.085(10) -0.055(8) -0.004(7) -0.026(8)
C73 0.082(9) 0.153(14) 0.065(9) -0.056(9) 0.016(7) -0.059(10)
C74 0.067(8) 0.115(11) 0.044(7) -0.024(6) 0.008(6) -0.050(7)
C75 0.045(6) 0.042(6) 0.039(6) -0.015(5) -0.002(5) -0.001(5)
C76 0.046(7) 0.089(10) 0.062(8) 0.010(6) 0.011(6) -0.005(6)
C77 0.084(9) 0.093(10) 0.041(7) 0.016(6) -0.004(6) -0.017(8)
C78 0.093(10) 0.068(9) 0.051(8) -0.020(6) 0.029(7) -0.005(7)
C79 0.079(9) 0.094(11) 0.075(9) -0.013(8) 0.040(8) 0.002(8)
C80 0.076(8) 0.079(9) 0.049(7) -0.004(6) 0.009(6) 0.020(7)
C81 0.034(6) 0.047(7) 0.050(6) 0.000(5) -0.008(5) -0.006(5)
C82 0.089(9) 0.042(8) 0.087(9) -0.011(6) -0.026(7) 0.009(7)
C83 0.101(11) 0.050(9) 0.133(13) -0.035(8) -0.014(9) -0.010(8)
C84 0.070(9) 0.059(9) 0.092(11) 0.010(8) 0.001(8) 0.000(7)
C85 0.065(8) 0.071(10) 0.066(9) 0.026(7) -0.011(6) -0.006(7)
C86 0.042(6) 0.065(8) 0.064(7) 0.023(6) -0.009(5) -0.021(6)
O2 0.050(4) 0.043(4) 0.041(4) -0.005(3) -0.004(3) -0.016(3)
N3 0.056(5) 0.052(6) 0.033(5) -0.004(4) -0.004(4) -0.027(4)
N4 0.039(5) 0.057(6) 0.025(4) -0.006(4) 0.000(3) -0.018(4)
Cl2 0.173(4) 0.051(2) 0.102(3) 0.0120(17) -0.032(2) -0.050(2)
C87 0.051(6) 0.049(7) 0.032(6) -0.007(5) -0.008(5) -0.011(5)
C88 0.065(7) 0.052(7) 0.040(6) -0.003(5) -0.011(5) -0.016(6)
C89 0.091(9) 0.050(7) 0.047(7) 0.017(6) -0.025(6) -0.027(6)
C90 0.101(9) 0.063(8) 0.054(8) 0.022(6) -0.018(7) -0.048(7)
C91 0.080(8) 0.058(8) 0.044(6) -0.004(5) -0.010(5) -0.021(6)
C92 0.047(6) 0.061(8) 0.035(6) 0.010(5) -0.010(5) -0.021(6)
C93 0.050(6) 0.035(6) 0.041(6) -0.010(5) 0.006(5) -0.016(5)
C94 0.040(6) 0.041(7) 0.053(7) 0.001(5) 0.002(5) -0.012(5)
C95 0.060(7) 0.036(6) 0.055(7) 0.008(5) -0.005(5) -0.025(5)
C96 0.123(11) 0.041(8) 0.089(10) 0.001(7) -0.032(8) -0.025(7)
C97 0.116(10) 0.054(8) 0.046(7) -0.009(6) -0.012(7) -0.026(7)
C98 0.082(8) 0.050(8) 0.054(7) -0.007(6) -0.003(6) -0.012(6)
C99 0.174(15) 0.064(10) 0.118(12) -0.054(8) 0.006(10) -0.035(9)

loop_
_atom_type_symbol
_atom_type_description
_atom_type_scat_dispersion_real
_atom_type_scat_dispersion_imag
_atom_type_scat_source
C C 0.0033 0.0016 'International Tables Vol C Tables 4.2.6.8 and 6.1.1.4'
H H 0.0000 0.0000 'International Tables Vol C Tables 4.2.6.8 and 6.1.1.4'
N N 0.0061 0.0033 'International Tables Vol C Tables 4.2.6.8 and 6.1.1.4'
O O 0.0106 0.0060 'International Tables Vol C Tables 4.2.6.8 and 6.1.1.4'
P P 0.1023 0.0942 'International Tables Vol C Tables 4.2.6.8 and 6.1.1.4'
Cl Cl 0.1484 0.1585 'International Tables Vol C Tables 4.2.6.8 and 6.1.1.4'
Ir Ir -1.4442 7.9887 'International Tables Vol C Tables 4.2.6.8 and 6.1.1.4'

loop_
_geom_angle_atom_site_label_1
_geom_angle_atom_site_label_2
_geom_angle_atom_site_label_3
_geom_angle
_geom_angle_site_symmetry_1
_geom_angle_site_symmetry_3
_geom_angle_publ_flag
H1 Ir1 C37 115(4) . . ?
H1 Ir1 N2 168(4) . . ?
C37 Ir1 N2 77.7(3) . . ?
H1 Ir1 O1 88(4) . . ?
C37 Ir1 O1 157.0(3) . . ?
N2 Ir1 O1 79.3(3) . . ?
H1 Ir1 P1 79(3) . . ?
C37 Ir1 P1 95.0(2) . . ?
N2 Ir1 P1 100.8(2) . . ?
O1 Ir1 P1 89.22(17) . . ?
H1 Ir1 P2 82(3) . . ?
C37 Ir1 P2 92.7(2) . . ?
N2 Ir1 P2 96.9(2) . . ?
O1 Ir1 P2 90.13(16) . . ?
P1 Ir1 P2 161.86(9) . . ?
C1 P1 C13 103.3(5) . . ?
C1 P1 C7 105.1(4) . . ?
C13 P1 C7 104.6(5) . . ?
C1 P1 Ir1 114.9(3) . . ?
C13 P1 Ir1 113.8(3) . . ?
C7 P1 Ir1 114.0(3) . . ?
C2 C1 C6 118.3(10) . . ?
C2 C1 P1 117.1(8) . . ?
C6 C1 P1 124.5(8) . . ?
C1 C2 C3 119.5(11) . . ?
C4 C3 C2 121.8(12) . . ?
C3 C4 C5 119.7(12) . . ?
C4 C5 C6 119.7(11) . . ?
C5 C6 C1 120.8(10) . . ?
C8 C7 C12 118.4(10) . . ?
C8 C7 P1 118.9(8) . . ?
C12 C7 P1 122.7(9) . . ?
C9 C8 C7 122.1(11) . . ?
C8 C9 C10 119.5(14) . . ?
C11 C10 C9 117.9(15) . . ?
C10 C11 C12 124.3(17) . . ?
C7 C12 C11 117.8(13) . . ?
C14 C13 C18 116.1(10) . . ?
C14 C13 P1 123.3(9) . . ?
C18 C13 P1 120.3(9) . . ?
C13 C14 C15 121.8(12) . . ?
C16 C15 C14 122.2(14) . . ?
C15 C16 C17 119.8(14) . . ?
C16 C17 C18 118.3(14) . . ?
C17 C18 C13 121.5(12) . . ?
C19 P2 C25 105.9(4) . . ?
C19 P2 C31 105.0(4) . . ?
C25 P2 C31 101.9(4) . . ?
C19 P2 Ir1 111.7(3) . . ?
C25 P2 Ir1 116.8(3) . . ?
C31 P2 Ir1 114.4(3) . . ?
C24 C19 C20 117.3(10) . . ?
C24 C19 P2 120.7(8) . . ?
C20 C19 P2 121.5(8) . . ?
C19 C20 C21 119.7(11) . . ?
C22 C21 C20 121.9(12) . . ?
C21 C22 C23 118.6(12) . . ?
C24 C23 C22 119.5(11) . . ?
C19 C24 C23 123.0(10) . . ?
C30 C25 C26 118.9(9) . . ?
C30 C25 P2 116.5(7) . . ?
C26 C25 P2 124.5(8) . . ?
C27 C26 C25 119.7(10) . . ?
C28 C27 C26 120.7(9) . . ?
C29 C28 C27 119.3(10) . . ?
C28 C29 C30 119.9(11) . . ?
C25 C30 C29 121.5(9) . . ?
C36 C31 C32 116.4(10) . . ?
C36 C31 P2 123.6(7) . . ?
C32 C31 P2 119.9(8) . . ?
C31 C32 C33 120.2(11) . . ?
C34 C33 C32 121.9(12) . . ?
C33 C34 C35 118.6(12) . . ?
C34 C35 C36 120.8(11) . . ?
C31 C36 C35 122.1(10) . . ?
C44 O1 Ir1 109.4(6) . . ?
N2 N1 C42 108.9(8) . . ?
N1 N2 C43 121.9(8) . . ?
N1 N2 Ir1 123.0(6) . . ?
C43 N2 Ir1 115.1(6) . . ?
C38 C37 C42 115.2(9) . . ?
C38 C37 Ir1 134.5(7) . . ?
C42 C37 Ir1 110.3(7) . . ?
C39 C38 C37 122.2(9) . . ?
C38 C39 C40 121.0(10) . . ?
C38 C39 Cl1 119.0(8) . . ?
C40 C39 Cl1 120.0(7) . . ?
C41 C40 C39 119.2(9) . . ?
C40 C41 C42 121.0(9) . . ?
N1 C42 C41 118.5(9) . . ?
N1 C42 C37 120.2(9) . . ?
C41 C42 C37 121.3(10) . . ?
C48 C43 C44 121.7(10) . . ?
C48 C43 N2 124.7(9) . . ?
C44 C43 N2 113.6(8) . . ?
O1 C44 C43 122.6(9) . . ?
O1 C44 C45 121.1(9) . . ?
C43 C44 C45 116.3(9) . . ?
C46 C45 C44 121.0(9) . . ?
C45 C46 C47 121.3(10) . . ?
C48 C47 C46 118.9(10) . . ?
C48 C47 C49 121.5(10) . . ?
C46 C47 C49 119.6(10) . . ?
C43 C48 C47 120.8(10) . . ?
H2 Ir2 N4 172(3) . . ?
H2 Ir2 C87 100(4) . . ?
N4 Ir2 C87 77.6(3) . . ?
H2 Ir2 O2 103(4) . . ?
N4 Ir2 O2 79.0(3) . . ?
C87 Ir2 O2 156.6(3) . . ?
H2 Ir2 P4 72(3) . . ?
N4 Ir2 P4 99.8(2) . . ?
C87 Ir2 P4 94.4(3) . . ?
O2 Ir2 P4 89.65(16) . . ?
H2 Ir2 P3 91(3) . . ?
N4 Ir2 P3 97.1(2) . . ?
C87 Ir2 P3 92.4(3) . . ?
O2 Ir2 P3 90.32(16) . . ?
P4 Ir2 P3 162.79(8) . . ?
C51 P3 C57 106.6(4) . . ?
C51 P3 C63 102.0(4) . . ?
C57 P3 C63 104.7(4) . . ?
C51 P3 Ir2 115.1(3) . . ?
C57 P3 Ir2 111.9(3) . . ?
C63 P3 Ir2 115.4(3) . . ?
C52 C51 C56 116.7(9) . . ?
C52 C51 P3 126.2(8) . . ?
C56 C51 P3 117.0(7) . . ?
C53 C52 C51 121.5(10) . . ?
C54 C53 C52 121.8(11) . . ?
C53 C54 C55 118.5(12) . . ?
C56 C55 C54 120.3(11) . . ?
C55 C56 C51 121.1(10) . . ?
C62 C57 C58 117.9(9) . . ?
C62 C57 P3 120.3(8) . . ?
C58 C57 P3 120.5(7) . . ?
C59 C58 C57 121.2(9) . . ?
C60 C59 C58 120.2(11) . . ?
C59 C60 C61 120.9(11) . . ?
C60 C61 C62 119.7(10) . . ?
C57 C62 C61 120.0(10) . . ?
C68 C63 C64 117.5(9) . . ?
C68 C63 P3 122.6(8) . . ?
C64 C63 P3 119.9(8) . . ?
C63 C64 C65 121.2(10) . . ?
C66 C65 C64 118.2(10) . . ?
C67 C66 C65 120.5(10) . . ?
C66 C67 C68 122.0(11) . . ?
C67 C68 C63 120.5(10) . . ?
C81 P4 C69 106.5(4) . . ?
C81 P4 C75 102.2(4) . . ?
C69 P4 C75 103.5(4) . . ?
C81 P4 Ir2 114.5(3) . . ?
C69 P4 Ir2 114.4(3) . . ?
C75 P4 Ir2 114.4(3) . . ?
C70 C69 C74 119.0(9) . . ?
C70 C69 P4 122.2(7) . . ?
C74 C69 P4 118.6(8) . . ?
C69 C70 C71 123.0(10) . . ?
C70 C71 C72 116.4(11) . . ?
C73 C72 C71 120.5(11) . . ?
C72 C73 C74 121.8(12) . . ?
C73 C74 C69 119.1(11) . . ?
C76 C75 C80 116.8(9) . . ?
C76 C75 P4 121.4(7) . . ?
C80 C75 P4 121.7(7) . . ?
C75 C76 C77 121.3(10) . . ?
C78 C77 C76 121.1(10) . . ?
C77 C78 C79 118.2(11) . . ?
C78 C79 C80 121.6(11) . . ?
C79 C80 C75 120.9(10) . . ?
C82 C81 C86 116.3(10) . . ?
C82 C81 P4 116.9(8) . . ?
C86 C81 P4 126.8(8) . . ?
C81 C82 C83 121.8(11) . . ?
C84 C83 C82 120.6(12) . . ?
C83 C84 C85 118.2(13) . . ?
C86 C85 C84 121.1(11) . . ?
C85 C86 C81 121.9(11) . . ?
C94 O2 Ir2 109.7(6) . . ?
N4 N3 C92 108.1(7) . . ?
N3 N4 C93 121.5(8) . . ?
N3 N4 Ir2 122.3(6) . . ?
C93 N4 Ir2 116.1(6) . . ?
C92 C87 C88 115.9(9) . . ?
C92 C87 Ir2 111.3(7) . . ?
C88 C87 Ir2 132.6(7) . . ?
C89 C88 C87 120.8(10) . . ?
C90 C89 C88 122.3(11) . . ?
C90 C89 Cl2 119.5(8) . . ?
C88 C89 Cl2 118.2(9) . . ?
C89 C90 C91 119.4(10) . . ?
C90 C91 C92 118.7(10) . . ?
C87 C92 C91 122.8(10) . . ?
C87 C92 N3 120.5(8) . . ?
C91 C92 N3 116.6(9) . . ?
C98 C93 N4 124.9(9) . . ?
C98 C93 C94 121.9(10) . . ?
N4 C93 C94 113.2(8) . . ?
O2 C94 C95 123.4(9) . . ?
O2 C94 C93 122.0(9) . . ?
C95 C94 C93 114.6(9) . . ?
C96 C95 C94 120.3(10) . . ?
C97 C96 C95 123.2(11) . . ?
C98 C97 C96 118.4(11) . . ?
C98 C97 C99 124.7(11) . . ?
C96 C97 C99 116.8(11) . . ?
C97 C98 C93 121.4(10) . . ?

loop_
_geom_bond_atom_site_label_1
_geom_bond_atom_site_label_2
_geom_bond_distance
_geom_bond_site_symmetry_2
_geom_bond_publ_flag
Ir1 H1 1.34(4) . ?
Ir1 C37 2.011(9) . ?
Ir1 N2 2.033(7) . ?
Ir1 O1 2.174(6) . ?
Ir1 P1 2.309(2) . ?
Ir1 P2 2.315(2) . ?
P1 C1 1.817(10) . ?
P1 C13 1.819(10) . ?
P1 C7 1.828(10) . ?
C1 C2 1.364(12) . ?
C1 C6 1.399(12) . ?
C2 C3 1.400(15) . ?
C3 C4 1.335(15) . ?
C4 C5 1.373(14) . ?
C5 C6 1.377(14) . ?
C7 C8 1.388(12) . ?
C7 C12 1.390(12) . ?
C8 C9 1.383(13) . ?
C9 C10 1.385(19) . ?
C10 C11 1.35(2) . ?
C11 C12 1.391(17) . ?
C13 C14 1.356(13) . ?
C13 C18 1.401(14) . ?
C14 C15 1.383(13) . ?
C15 C16 1.299(16) . ?
C16 C17 1.393(18) . ?
C17 C18 1.394(16) . ?
P2 C19 1.807(10) . ?
P2 C25 1.816(9) . ?
P2 C31 1.820(9) . ?
C19 C24 1.370(12) . ?
C19 C20 1.388(13) . ?
C20 C21 1.403(15) . ?
C21 C22 1.352(15) . ?
C22 C23 1.387(15) . ?
C23 C24 1.376(14) . ?
C25 C30 1.368(12) . ?
C25 C26 1.395(11) . ?
C26 C27 1.390(12) . ?
C27 C28 1.382(14) . ?
C28 C29 1.377(13) . ?
C29 C30 1.386(13) . ?
C31 C36 1.350(12) . ?
C31 C32 1.358(13) . ?
C32 C33 1.404(15) . ?
C33 C34 1.318(15) . ?
C34 C35 1.324(14) . ?
C35 C36 1.391(13) . ?
O1 C44 1.316(10) . ?
N1 N2 1.275(9) . ?
N1 C42 1.393(11) . ?
N2 C43 1.413(11) . ?
Cl1 C39 1.733(10) . ?
C37 C38 1.397(12) . ?
C37 C42 1.452(12) . ?
C38 C39 1.380(11) . ?
C39 C40 1.407(13) . ?
C40 C41 1.352(12) . ?
C41 C42 1.398(12) . ?
C43 C48 1.384(12) . ?
C43 C44 1.406(12) . ?
C44 C45 1.435(13) . ?
C45 C46 1.370(13) . ?
C46 C47 1.390(12) . ?
C47 C48 1.386(13) . ?
C47 C49 1.548(14) . ?
Ir2 H2 1.33(4) . ?
Ir2 N4 2.017(7) . ?
Ir2 C87 2.021(9) . ?
Ir2 O2 2.185(6) . ?
Ir2 P4 2.306(2) . ?
Ir2 P3 2.312(2) . ?
P3 C51 1.802(9) . ?
P3 C57 1.815(9) . ?
P3 C63 1.824(9) . ?
C51 C52 1.382(11) . ?
C51 C56 1.394(12) . ?
C52 C53 1.381(14) . ?
C53 C54 1.341(14) . ?
C54 C55 1.392(15) . ?
C55 C56 1.388(14) . ?
C57 C62 1.373(12) . ?
C57 C58 1.401(11) . ?
C58 C59 1.365(12) . ?
C59 C60 1.342(14) . ?
C60 C61 1.364(14) . ?
C61 C62 1.403(13) . ?
C63 C68 1.376(12) . ?
C63 C64 1.383(12) . ?
C64 C65 1.416(12) . ?
C65 C66 1.348(14) . ?
C66 C67 1.347(14) . ?
C67 C68 1.358(12) . ?
P4 C81 1.815(10) . ?
P4 C69 1.827(10) . ?
P4 C75 1.833(9) . ?
C69 C70 1.359(12) . ?
C69 C74 1.381(12) . ?
C70 C71 1.395(13) . ?
C71 C72 1.397(14) . ?
C72 C73 1.353(15) . ?
C73 C74 1.373(14) . ?
C75 C76 1.365(12) . ?
C75 C80 1.379(12) . ?
C76 C77 1.395(13) . ?
C77 C78 1.340(13) . ?
C78 C79 1.359(14) . ?
C79 C80 1.376(13) . ?
C81 C82 1.358(13) . ?
C81 C86 1.391(11) . ?
C82 C83 1.407(14) . ?
C83 C84 1.342(14) . ?
C84 C85 1.382(16) . ?
C85 C86 1.358(14) . ?
O2 C94 1.296(10) . ?
N3 N4 1.294(9) . ?
N3 C92 1.423(12) . ?
N4 C93 1.396(11) . ?
Cl2 C89 1.748(11) . ?
C87 C92 1.387(12) . ?
C87 C88 1.407(12) . ?
C88 C89 1.370(12) . ?
C89 C90 1.347(13) . ?
C90 C91 1.385(13) . ?
C91 C92 1.392(12) . ?
C93 C98 1.392(12) . ?
C93 C94 1.436(12) . ?
C94 C95 1.414(12) . ?
C95 C96 1.390(13) . ?
C96 C97 1.364(14) . ?
C97 C98 1.339(13) . ?
C97 C99 1.577(14) . ?
